data_2226864
loop_
_publ_author_name
'Jasinski, Jerry P.'
'Braley, Adam N.'
'Samshuddin, S.'
'Narayana, B.'
'Yathirajan, H. S.'

_publ_section_title
;
 4-(1<i>H</i>-Benzimidazol-2-ylmethoxy)-3-ethoxybenzaldehyde trihydrate
;
_journal_coeditor_code FL2307
_journal_issue 8
_journal_name_full 'Acta Crystallographica Section E'
_journal_page_first o2052
_journal_paper_doi 10.1107/S1600536810027455
_journal_volume 66
_journal_year 2010
_chemical_formula_iupac 'C17 H16 N2 O3, 3H2 O'
_chemical_formula_moiety 'C17 H16 N2 O3, 3(H2 O)'
_chemical_formula_sum 'C17 H22 N2 O6'
_chemical_formula_weight 350.37
_chemical_name_systematic
;
4-(1<i>H</i>-Benzimidazol-2-ylmethoxy)-3-ethoxybenzaldehyde trihydrate
;
_space_group_IT_number 19
_symmetry_cell_setting orthorhombic
_symmetry_space_group_name_Hall 'P 2ac 2ab'
_symmetry_space_group_name_H-M 'P 21 21 21'
_atom_sites_solution_hydrogens geom
_atom_sites_solution_primary direct
_atom_sites_solution_secondary difmap
_cell_angle_alpha 90.00
_cell_angle_beta 90.00
_cell_angle_gamma 90.00
_cell_formula_units_Z 4
_cell_length_a 7.3020(15)
_cell_length_b 9.3170(19)
_cell_length_c 25.950(5)
_cell_measurement_reflns_used 3976
_cell_measurement_temperature 100
_cell_measurement_theta_max 77.1800
_cell_measurement_theta_min 4.7423
_cell_volume 1765.4(6)
_computing_cell_refinement '<i>CrysAlis RED</i> (Oxford Diffraction, 2007)'
_computing_data_collection '<i>CrysAlis Pro</i> (Oxford Diffraction, 2007)'
_computing_data_reduction '<i>CrysAlis RED</i> (Oxford Diffraction, 2007)'
_computing_molecular_graphics '<i>SHELXTL</i> (Sheldrick, 2008)'
_computing_publication_material '<i>SHELXTL</i>  (Sheldrick, 2008)'
_computing_structure_refinement 'SHELXL97 (Sheldrick, 2008)'
_computing_structure_solution 'SHELXS97 (Sheldrick, 2008)'
_diffrn_ambient_temperature 100
_diffrn_detector_area_resol_mean 10.5081
_diffrn_measured_fraction_theta_full 0.990
_diffrn_measured_fraction_theta_max 0.981
_diffrn_measurement_device_type 'Oxford Diffraction Xcalibur with a Ruby (Gemini CCD) detector'
_diffrn_measurement_method '\w scans'
_diffrn_radiation_monochromator graphite
_diffrn_radiation_source 'Enhance (Cu) X-ray Source'
_diffrn_radiation_type CuK\a
_diffrn_radiation_wavelength 1.54178
_diffrn_reflns_av_R_equivalents 0.0187
_diffrn_reflns_av_sigmaI/netI 0.0157
_diffrn_reflns_limit_h_max 6
_diffrn_reflns_limit_h_min -9
_diffrn_reflns_limit_k_max 5
_diffrn_reflns_limit_k_min -11
_diffrn_reflns_limit_l_max 32
_diffrn_reflns_limit_l_min -32
_diffrn_reflns_number 4635
_diffrn_reflns_theta_full 67.50
_diffrn_reflns_theta_max 77.38
_diffrn_reflns_theta_min 5.85
_exptl_absorpt_coefficient_mu 0.841
_exptl_absorpt_correction_T_max 1.00000
_exptl_absorpt_correction_T_min 0.87451
_exptl_absorpt_correction_type multi-scan
_exptl_absorpt_process_details
;
(<i>CrysAlisRED</i>; Oxford Diffraction, 2007)
;
_exptl_crystal_colour colorless
_exptl_crystal_density_diffrn 1.318
_exptl_crystal_density_method 'not measured'
_exptl_crystal_description block
_exptl_crystal_F_000 744
_exptl_crystal_size_max 0.51
_exptl_crystal_size_mid 0.45
_exptl_crystal_size_min 0.39
_refine_diff_density_max 0.234
_refine_diff_density_min -0.160
_refine_ls_extinction_coef 0.018(2)
_refine_ls_extinction_expression Fc^*^=kFc[1+0.001xFc^2^\l^3^/sin(2\q)]^-1/4^
_refine_ls_extinction_method 'SHELXL97 (Sheldrick, 2008)'
_refine_ls_goodness_of_fit_ref 1.060
_refine_ls_hydrogen_treatment mixed
_refine_ls_matrix_type full
_refine_ls_number_parameters 246
_refine_ls_number_reflns 2130
_refine_ls_number_restraints 9
_refine_ls_restrained_S_all 1.060
_refine_ls_R_factor_all 0.0366
_refine_ls_R_factor_gt 0.0352
_refine_ls_shift/su_max 0.000
_refine_ls_shift/su_mean 0.000
_refine_ls_structure_factor_coef Fsqd
_refine_ls_weighting_details 'calc w=1/[\s^2^(Fo^2^)+(0.0683P)^2^+0.1610P] where P=(Fo^2^+2Fc^2^)/3'
_refine_ls_weighting_scheme calc
_refine_ls_wR_factor_gt 0.1011
_refine_ls_wR_factor_ref 0.1021
_reflns_number_gt 2030
_reflns_number_total 2130
_reflns_threshold_expression I>2\s(I)
_cod_data_source_file fl2307.cif
_cod_data_source_block I
_cod_database_code 2226864
_cod_database_fobs_code 2226864

loop_
_symmetry_equiv_pos_as_xyz
'x, y, z'
'-x+1/2, -y, z+1/2'
'-x, y+1/2, -z+1/2'
'x+1/2, -y+1/2, -z'

loop_
_atom_site_type_symbol
_atom_site_label
_atom_site_fract_x
_atom_site_fract_y
_atom_site_fract_z
_atom_site_U_iso_or_equiv
_atom_site_adp_type
_atom_site_calc_flag
_atom_site_refinement_flags
_atom_site_occupancy
_atom_site_disorder_assembly
_atom_site_disorder_group
O O1 0.1649(2) 0.05517(14) 0.09028(5) 0.0436(3) Uani d . 1 . .
N N1 0.1237(2) 0.36636(17) -0.10832(5) 0.0413(4) Uani d . 1 . .
C C1 0.1274(2) 0.1882(2) 0.10989(6) 0.0380(4) Uani d . 1 . .
O O2 0.1203(3) 0.3165(3) 0.26729(6) 0.0857(7) Uani d . 1 . .
N N2 0.0561(2) 0.15054(16) -0.07628(5) 0.0400(3) Uani d . 1 . .
H H2A 0.0291 0.0857 -0.0539 0.048 Uiso calc R 1 . .
C C2 0.0862(2) 0.2957(2) 0.07342(6) 0.0368(4) Uani d . 1 . .
O O3 0.0958(2) 0.25276(13) 0.02315(4) 0.0436(3) Uani d . 1 . .
C C3 0.0434(3) 0.4335(2) 0.08910(7) 0.0443(4) Uani d . 1 . .
H H3 0.0156 0.5040 0.0650 0.053 Uiso calc R 1 . .
C C4 0.0424(3) 0.4653(2) 0.14156(8) 0.0501(5) Uani d . 1 . .
H H4 0.0121 0.5574 0.1524 0.060 Uiso calc R 1 . .
C C5 0.0857(3) 0.3622(3) 0.17741(7) 0.0483(5) Uani d . 1 . .
C C6 0.1279(3) 0.2223(2) 0.16162(7) 0.0441(4) Uani d . 1 . .
H H6 0.1561 0.1525 0.1860 0.053 Uiso calc R 1 . .
C C7 0.2193(3) -0.0543(2) 0.12644(8) 0.0484(5) Uani d . 1 . .
H H7A 0.1208 -0.0732 0.1506 0.058 Uiso calc R 1 . .
H H7B 0.3260 -0.0231 0.1457 0.058 Uiso calc R 1 . .
C C8 0.2631(4) -0.1874(2) 0.09646(11) 0.0656(7) Uani d . 1 . .
H H8A 0.1546 -0.2210 0.0794 0.098 Uiso calc R 1 . .
H H8B 0.3073 -0.2602 0.1195 0.098 Uiso calc R 1 . .
H H8C 0.3554 -0.1661 0.0713 0.098 Uiso calc R 1 . .
C C9 0.0857(4) 0.3982(3) 0.23244(9) 0.0662(7) Uani d . 1 . .
H H9 0.0565 0.4922 0.2413 0.079 Uiso calc R 1 . .
C C10 0.0577(3) 0.35874(19) -0.01518(6) 0.0408(4) Uani d . 1 . .
H H10A 0.1400 0.4397 -0.0112 0.049 Uiso calc R 1 . .
H H10B -0.0671 0.3930 -0.0115 0.049 Uiso calc R 1 . .
C C11 0.0832(2) 0.29187(19) -0.06693(6) 0.0369(4) Uani d . 1 . .
C C12 0.1204(3) 0.2666(2) -0.14792(7) 0.0408(4) Uani d . 1 . .
C C13 0.0800(2) 0.1305(2) -0.12853(7) 0.0411(4) Uani d . 1 . .
C C14 0.0735(3) 0.0092(3) -0.15962(9) 0.0543(5) Uani d . 1 . .
H H14 0.0505 -0.0814 -0.1461 0.065 Uiso calc R 1 . .
C C15 0.1030(3) 0.0301(3) -0.21162(9) 0.0644(6) Uani d . 1 . .
H H15 0.1000 -0.0484 -0.2337 0.077 Uiso calc R 1 . .
C C16 0.1372(4) 0.1668(3) -0.23188(8) 0.0655(7) Uani d . 1 . .
H H16 0.1525 0.1772 -0.2673 0.079 Uiso calc R 1 . .
C C17 0.1488(3) 0.2858(3) -0.20093(7) 0.0541(5) Uani d . 1 . .
H H17 0.1746 0.3759 -0.2146 0.065 Uiso calc R 1 . .
O O1W -0.0115(3) -0.06193(16) -0.00113(5) 0.0539(4) Uani d D 1 . .
H H1W1 -0.080(4) -0.128(3) 0.0094(11) 0.081 Uiso d D 1 . .
H H1W2 0.025(4) -0.027(3) 0.0264(9) 0.081 Uiso d D 1 . .
O O2W 0.2184(4) 0.65334(19) -0.13309(7) 0.0814(7) Uani d D 1 . .
H H2W1 0.266(5) 0.660(4) -0.1614(10) 0.122 Uiso d D 1 . .
H H2W2 0.206(6) 0.569(2) -0.1259(15) 0.122 Uiso d D 1 . .
O O3W 0.2942(3) 0.7793(2) -0.04092(7) 0.0720(5) Uani d D 1 . .
H H3W1 0.272(5) 0.749(4) -0.0708(9) 0.108 Uiso d D 1 . .
H H3W2 0.198(4) 0.820(4) -0.0315(13) 0.108 Uiso d D 1 . .

loop_
_atom_site_aniso_label
_atom_site_aniso_U_11
_atom_site_aniso_U_22
_atom_site_aniso_U_33
_atom_site_aniso_U_12
_atom_site_aniso_U_13
_atom_site_aniso_U_23
O1 0.0604(8) 0.0383(6) 0.0320(5) 0.0041(6) -0.0044(6) 0.0040(5)
N1 0.0509(8) 0.0405(7) 0.0325(7) 0.0022(7) 0.0009(6) 0.0080(6)
C1 0.0385(8) 0.0428(9) 0.0326(8) -0.0030(7) -0.0005(7) 0.0004(7)
O2 0.1008(14) 0.1227(17) 0.0337(7) -0.0013(15) -0.0111(8) -0.0134(10)
N2 0.0478(8) 0.0384(7) 0.0337(7) -0.0014(7) 0.0012(6) 0.0067(6)
C2 0.0405(8) 0.0409(8) 0.0291(7) -0.0008(7) 0.0006(6) -0.0013(6)
O3 0.0653(8) 0.0388(6) 0.0269(5) 0.0073(6) -0.0005(5) 0.0022(5)
C3 0.0515(9) 0.0413(9) 0.0401(8) 0.0015(8) 0.0024(8) -0.0028(7)
C4 0.0540(10) 0.0490(10) 0.0473(10) -0.0017(9) 0.0058(9) -0.0143(9)
C5 0.0459(9) 0.0633(12) 0.0355(8) -0.0081(10) 0.0007(7) -0.0116(8)
C6 0.0465(9) 0.0549(10) 0.0309(8) -0.0040(9) -0.0015(7) 0.0009(8)
C7 0.0557(10) 0.0499(10) 0.0398(8) -0.0017(9) -0.0057(8) 0.0154(8)
C8 0.0841(16) 0.0432(10) 0.0696(14) 0.0093(11) -0.0202(13) 0.0082(10)
C9 0.0687(14) 0.0878(18) 0.0420(11) -0.0078(14) -0.0006(10) -0.0233(12)
C10 0.0529(10) 0.0376(8) 0.0319(7) 0.0034(8) -0.0003(7) 0.0045(7)
C11 0.0403(8) 0.0375(8) 0.0330(7) 0.0029(7) -0.0005(7) 0.0055(6)
C12 0.0416(8) 0.0479(9) 0.0330(8) 0.0046(8) -0.0010(7) 0.0054(7)
C13 0.0386(8) 0.0462(9) 0.0385(8) 0.0004(8) -0.0029(7) 0.0025(7)
C14 0.0540(11) 0.0515(11) 0.0574(11) -0.0048(10) -0.0042(9) -0.0096(9)
C15 0.0611(12) 0.0792(16) 0.0529(12) -0.0008(13) -0.0085(10) -0.0251(12)
C16 0.0672(14) 0.0958(18) 0.0333(9) 0.0059(15) -0.0025(9) -0.0080(11)
C17 0.0602(12) 0.0686(13) 0.0335(8) 0.0038(11) 0.0006(8) 0.0091(9)
O1W 0.0762(10) 0.0454(7) 0.0400(6) -0.0085(8) -0.0039(7) 0.0033(6)
O2W 0.1387(19) 0.0502(9) 0.0554(9) -0.0111(12) 0.0363(11) -0.0038(7)
O3W 0.0808(11) 0.0771(11) 0.0581(9) 0.0230(11) -0.0052(9) -0.0030(9)

loop_
_atom_type_symbol
_atom_type_description
_atom_type_scat_dispersion_real
_atom_type_scat_dispersion_imag
_atom_type_scat_source
C C 0.0181 0.0091 'International Tables Vol C Tables 4.2.6.8 and 6.1.1.4'
H H 0.0000 0.0000 'International Tables Vol C Tables 4.2.6.8 and 6.1.1.4'
N N 0.0311 0.0180 'International Tables Vol C Tables 4.2.6.8 and 6.1.1.4'
O O 0.0492 0.0322 'International Tables Vol C Tables 4.2.6.8 and 6.1.1.4'

loop_
_geom_angle_atom_site_label_1
_geom_angle_atom_site_label_2
_geom_angle_atom_site_label_3
_geom_angle_site_symmetry_1
_geom_angle_site_symmetry_3
_geom_angle
_geom_angle_publ_flag
C1 O1 C7 . . 117.02(14) ?
C11 N1 C12 . . 104.39(15) ?
O1 C1 C6 . . 124.79(17) ?
O1 C1 C2 . . 115.88(14) ?
C6 C1 C2 . . 119.33(17) ?
C11 N2 C13 . . 106.84(15) ?
C11 N2 H2A . . 126.6 ?
C13 N2 H2A . . 126.6 ?
O3 C2 C3 . . 124.35(16) ?
O3 C2 C1 . . 114.97(15) ?
C3 C2 C1 . . 120.67(16) ?
C2 O3 C10 . . 116.91(14) ?
C2 C3 C4 . . 119.09(18) ?
C2 C3 H3 . . 120.5 ?
C4 C3 H3 . . 120.5 ?
C5 C4 C3 . . 120.76(19) ?
C5 C4 H4 . . 119.6 ?
C3 C4 H4 . . 119.6 ?
C4 C5 C6 . . 120.21(17) ?
C4 C5 C9 . . 119.9(2) ?
C6 C5 C9 . . 119.8(2) ?
C1 C6 C5 . . 119.92(19) ?
C1 C6 H6 . . 120.0 ?
C5 C6 H6 . . 120.0 ?
O1 C7 C8 . . 107.84(16) ?
O1 C7 H7A . . 110.1 ?
C8 C7 H7A . . 110.1 ?
O1 C7 H7B . . 110.1 ?
C8 C7 H7B . . 110.1 ?
H7A C7 H7B . . 108.5 ?
C7 C8 H8A . . 109.5 ?
C7 C8 H8B . . 109.5 ?
H8A C8 H8B . . 109.5 ?
C7 C8 H8C . . 109.5 ?
H8A C8 H8C . . 109.5 ?
H8B C8 H8C . . 109.5 ?
O2 C9 C5 . . 125.8(3) ?
O2 C9 H9 . . 117.1 ?
C5 C9 H9 . . 117.1 ?
O3 C10 C11 . . 108.28(14) ?
O3 C10 H10A . . 110.0 ?
C11 C10 H10A . . 110.0 ?
O3 C10 H10B . . 110.0 ?
C11 C10 H10B . . 110.0 ?
H10A C10 H10B . . 108.4 ?
N1 C11 N2 . . 113.62(16) ?
N1 C11 C10 . . 122.95(16) ?
N2 C11 C10 . . 123.31(15) ?
N1 C12 C13 . . 110.22(15) ?
N1 C12 C17 . . 129.7(2) ?
C13 C12 C17 . . 120.0(2) ?
N2 C13 C14 . . 132.61(19) ?
N2 C13 C12 . . 104.93(16) ?
C14 C13 C12 . . 122.45(17) ?
C15 C14 C13 . . 116.6(2) ?
C15 C14 H14 . . 121.7 ?
C13 C14 H14 . . 121.7 ?
C14 C15 C16 . . 121.5(2) ?
C14 C15 H15 . . 119.2 ?
C16 C15 H15 . . 119.2 ?
C17 C16 C15 . . 121.76(19) ?
C17 C16 H16 . . 119.1 ?
C15 C16 H16 . . 119.1 ?
C16 C17 C12 . . 117.5(2) ?
C16 C17 H17 . . 121.2 ?
C12 C17 H17 . . 121.2 ?
H1W1 O1W H1W2 . . 102(2) ?
H2W1 O2W H2W2 . . 109(3) ?
H3W1 O3W H3W2 . . 105(3) ?

loop_
_geom_bond_atom_site_label_1
_geom_bond_atom_site_label_2
_geom_bond_site_symmetry_2
_geom_bond_distance
_geom_bond_publ_flag
O1 C1 . 1.367(2) ?
O1 C7 . 1.442(2) ?
N1 C11 . 1.313(2) ?
N1 C12 . 1.386(2) ?
C1 C6 . 1.380(2) ?
C1 C2 . 1.410(2) ?
O2 C9 . 1.209(4) ?
N2 C11 . 1.354(2) ?
N2 C13 . 1.380(2) ?
N2 H2A . 0.8600 ?
C2 O3 . 1.3660(19) ?
C2 C3 . 1.383(3) ?
O3 C10 . 1.429(2) ?
C3 C4 . 1.393(3) ?
C3 H3 . 0.9300 ?
C4 C5 . 1.374(3) ?
C4 H4 . 0.9300 ?
C5 C6 . 1.400(3) ?
C5 C9 . 1.467(3) ?
C6 H6 . 0.9300 ?
C7 C8 . 1.498(3) ?
C7 H7A . 0.9700 ?
C7 H7B . 0.9700 ?
C8 H8A . 0.9600 ?
C8 H8B . 0.9600 ?
C8 H8C . 0.9600 ?
C9 H9 . 0.9300 ?
C10 C11 . 1.492(2) ?
C10 H10A . 0.9700 ?
C10 H10B . 0.9700 ?
C12 C13 . 1.397(3) ?
C12 C17 . 1.402(2) ?
C13 C14 . 1.389(3) ?
C14 C15 . 1.380(3) ?
C14 H14 . 0.9300 ?
C15 C16 . 1.400(4) ?
C15 H15 . 0.9300 ?
C16 C17 . 1.372(4) ?
C16 H16 . 0.9300 ?
C17 H17 . 0.9300 ?
O1W H1W1 . 0.840(17) ?
O1W H1W2 . 0.829(17) ?
O2W H2W1 . 0.815(18) ?
O2W H2W2 . 0.809(19) ?
O3W H3W1 . 0.842(18) ?
O3W H3W2 . 0.832(18) ?

loop_
_geom_hbond_atom_site_label_D
_geom_hbond_atom_site_label_H
_geom_hbond_atom_site_label_A
_geom_hbond_site_symmetry_A
_geom_hbond_distance_DH
_geom_hbond_distance_HA
_geom_hbond_distance_DA
_geom_hbond_angle_DHA
N2 H2A O1W . 0.86 1.96 2.822(2) 175.3
O1W H1W1 O3W 4_455 0.840(17) 1.869(18) 2.703(2) 171(3)
O1W H1W2 O1 . 0.829(17) 2.092(18) 2.911(2) 170(3)
O2W H2W1 O2 2_564 0.815(18) 2.040(18) 2.855(2) 178(4)
O2W H2W2 N1 . 0.809(19) 2.04(2) 2.836(3) 169(5)
O3W H3W1 O2W . 0.842(18) 1.886(19) 2.721(3) 171(4)
O3W H3W2 O1W 1_565 0.832(18) 2.045(18) 2.870(3) 171(4)

loop_
_geom_torsion_atom_site_label_1
_geom_torsion_atom_site_label_2
_geom_torsion_atom_site_label_3
_geom_torsion_atom_site_label_4
_geom_torsion_site_symmetry_1
_geom_torsion_site_symmetry_2
_geom_torsion_site_symmetry_3
_geom_torsion_site_symmetry_4
_geom_torsion
_geom_torsion_publ_flag
C7 O1 C1 C6 . . . . -3.9(3) ?
C7 O1 C1 C2 . . . . 175.99(16) ?
O1 C1 C2 O3 . . . . -2.2(2) ?
C6 C1 C2 O3 . . . . 177.71(16) ?
O1 C1 C2 C3 . . . . 178.95(16) ?
C6 C1 C2 C3 . . . . -1.1(3) ?
C3 C2 O3 C10 . . . . -0.3(3) ?
C1 C2 O3 C10 . . . . -179.14(16) ?
O3 C2 C3 C4 . . . . -178.37(18) ?
C1 C2 C3 C4 . . . . 0.4(3) ?
C2 C3 C4 C5 . . . . 0.9(3) ?
C3 C4 C5 C6 . . . . -1.3(3) ?
C3 C4 C5 C9 . . . . 179.4(2) ?
O1 C1 C6 C5 . . . . -179.41(18) ?
C2 C1 C6 C5 . . . . 0.7(3) ?
C4 C5 C6 C1 . . . . 0.5(3) ?
C9 C5 C6 C1 . . . . 179.83(19) ?
C1 O1 C7 C8 . . . . -176.90(18) ?
C4 C5 C9 O2 . . . . 179.5(3) ?
C6 C5 C9 O2 . . . . 0.2(4) ?
C2 O3 C10 C11 . . . . 177.64(15) ?
C12 N1 C11 N2 . . . . 0.8(2) ?
C12 N1 C11 C10 . . . . -175.35(17) ?
C13 N2 C11 N1 . . . . -0.3(2) ?
C13 N2 C11 C10 . . . . 175.87(16) ?
O3 C10 C11 N1 . . . . -154.73(17) ?
O3 C10 C11 N2 . . . . 29.4(2) ?
C11 N1 C12 C13 . . . . -1.1(2) ?
C11 N1 C12 C17 . . . . 178.2(2) ?
C11 N2 C13 C14 . . . . 178.3(2) ?
C11 N2 C13 C12 . . . . -0.4(2) ?
N1 C12 C13 N2 . . . . 0.9(2) ?
C17 C12 C13 N2 . . . . -178.49(18) ?
N1 C12 C13 C14 . . . . -177.95(18) ?
C17 C12 C13 C14 . . . . 2.7(3) ?
N2 C13 C14 C15 . . . . 179.3(2) ?
C12 C13 C14 C15 . . . . -2.2(3) ?
C13 C14 C15 C16 . . . . -0.1(4) ?
C14 C15 C16 C17 . . . . 2.1(4) ?
C15 C16 C17 C12 . . . . -1.6(4) ?
N1 C12 C17 C16 . . . . -179.9(2) ?
C13 C12 C17 C16 . . . . -0.7(3) ?

loop_
_cod_related_entry_id
_cod_related_entry_database
_cod_related_entry_code
1 ChemSpider 30656153
